data_7059543
loop_
_publ_author_name
'Topi\'c, Edi'
'Pisk, Jana'
'Agustin, Dominique'
'Jendrlin, Martin'
'Cvijanovi\'c, Danijela'
'Vrdoljak, Vi\<snja'
'Rub\<ci\'c, Mirta'

_publ_section_title
;
 Discrete and polymeric ensembles based on dinuclear molybdenum(vi)
 building blocks with adaptive carbohydrazide ligands: from the design to
 catalytic epoxidation
;
_journal_issue 19
_journal_name_full 'New Journal of Chemistry'
_journal_page_first 8085
_journal_page_last 8097
_journal_paper_doi 10.1039/D0NJ01045F
_journal_volume 44
_journal_year 2020
_chemical_formula_moiety 'C19 H22 Mo2 N4 O11'
_chemical_formula_sum 'C19 H22 Mo2 N4 O11'
_chemical_formula_weight 674.28
_chemical_name_systematic
2,2'-(carbonylbis(hydrazin-2-yl-1-ylidenemethylylidene))di(4-methoxyphenolato))bis(methanol)tetraoxo-di-molybdenum(vi)
_space_group_crystal_system triclinic
_space_group_IT_number 2
_space_group_name_Hall '-P 1'
_space_group_name_H-M_alt 'P -1'
_atom_sites_solution_hydrogens mixed
_audit_creation_method SHELXL-2017/1
_audit_update_record
;
2020-02-10 deposited with the CCDC.	2020-04-27 downloaded from the CCDC.
;
_cell_angle_alpha 105.949(3)
_cell_angle_beta 103.394(3)
_cell_angle_gamma 96.009(3)
_cell_formula_units_Z 2
_cell_length_a 7.4676(3)
_cell_length_b 11.7394(4)
_cell_length_c 14.8772(6)
_cell_measurement_reflns_used 3865
_cell_measurement_temperature 295(2)
_cell_measurement_theta_max 30.3470
_cell_measurement_theta_min 4.5070
_cell_volume 1199.98(9)
_computing_cell_refinement 'CrysAlisPro 1.171.39.46 (Rigaku OD, 2018)'
_computing_data_collection 'CrysAlisPro 1.171.39.46 (Rigaku OD, 2018)'
_computing_data_reduction 'CrysAlisPro 1.171.39.46 (Rigaku OD, 2018)'
_computing_structure_refinement 'SHELXL-2017/1 (Sheldrick, 2017)'
_computing_structure_solution 'SHELXT-2018 (Sheldrick, 2018)'
_diffrn_ambient_temperature 295(2)
_diffrn_detector 'CCD plate'
_diffrn_detector_area_resol_mean 16.3426
_diffrn_detector_type Sapphire3
_diffrn_measured_fraction_theta_full 0.995
_diffrn_measured_fraction_theta_max 0.996
_diffrn_measurement_device 'four-circle diffractometer'
_diffrn_measurement_device_type 'Xcalibur, Sapphire3'
_diffrn_measurement_method '\w scans'
_diffrn_radiation_monochromator graphite
_diffrn_radiation_probe x-ray
_diffrn_radiation_type 'Mo K\a'
_diffrn_radiation_wavelength 0.71073
_diffrn_reflns_av_R_equivalents 0.0399
_diffrn_reflns_av_unetI/netI 0.0703
_diffrn_reflns_Laue_measured_fraction_full 0.995
_diffrn_reflns_Laue_measured_fraction_max 0.996
_diffrn_reflns_limit_h_max 8
_diffrn_reflns_limit_h_min -10
_diffrn_reflns_limit_k_max 15
_diffrn_reflns_limit_k_min -16
_diffrn_reflns_limit_l_max 20
_diffrn_reflns_limit_l_min -18
_diffrn_reflns_number 12820
_diffrn_reflns_point_group_measured_fraction_full 0.995
_diffrn_reflns_point_group_measured_fraction_max 0.996
_diffrn_reflns_theta_full 25.242
_diffrn_reflns_theta_max 29.000
_diffrn_reflns_theta_min 4.224
_diffrn_source 'fine-focus sealed X-ray tube'
_diffrn_source_type 'Enhance (Mo) X-ray Source'
_exptl_absorpt_coefficient_mu 1.111
_exptl_absorpt_correction_T_max 1.00000
_exptl_absorpt_correction_T_min 0.91105
_exptl_absorpt_correction_type multi-scan
_exptl_absorpt_process_details
;
CrysAlisPro 1.171.39.46 (Rigaku Oxford Diffraction, 2018)
Empirical absorption correction using spherical harmonics,
 implemented in SCALE3 ABSPACK scaling algorithm.
;
_exptl_crystal_colour red
_exptl_crystal_density_diffrn 1.866
_exptl_crystal_description prism
_exptl_crystal_F_000 672
_exptl_crystal_size_max 0.18
_exptl_crystal_size_mid 0.10
_exptl_crystal_size_min 0.03
_refine_diff_density_max 0.733
_refine_diff_density_min -0.590
_refine_diff_density_rms 0.099
_refine_ls_extinction_method none
_refine_ls_goodness_of_fit_ref 1.001
_refine_ls_hydrogen_treatment mixed
_refine_ls_matrix_type full
_refine_ls_number_parameters 335
_refine_ls_number_reflns 6347
_refine_ls_number_restraints 2
_refine_ls_restrained_S_all 1.002
_refine_ls_R_factor_all 0.0783
_refine_ls_R_factor_gt 0.0433
_refine_ls_shift/su_max 0.000
_refine_ls_shift/su_mean 0.000
_refine_ls_structure_factor_coef Fsqd
_refine_ls_weighting_details 'w=1/[\s^2^(Fo^2^)+(0.0343P)^2^] where P=(Fo^2^+2Fc^2^)/3'
_refine_ls_weighting_scheme calc
_refine_ls_wR_factor_gt 0.0814
_refine_ls_wR_factor_ref 0.0929
_reflns_Friedel_coverage 0.000
_reflns_number_gt 4394
_reflns_number_total 6347
_reflns_threshold_expression 'I > 2\s(I)'
_cod_data_source_file d0nj01045f2.cif
_cod_data_source_block 6a
_cod_depositor_comments
;Adding full bibliography for 7059536--7059543.cif.

 Adding full bibliography for 7059536--7059543.cif.
;
_cod_original_cell_volume 1199.98(8)
_cod_database_code 7059543
_shelx_shelxl_version_number 2017/1
_shelx_space_group_comment
;
The symmetry employed for this shelxl refinement is uniquely defined
by the following loop, which should always be used as a source of
symmetry information in preference to the above space-group names.
They are only intended as comments.
;

loop_
_space_group_symop_operation_xyz
'x, y, z'
'-x, -y, -z'

loop_
_atom_site_label
_atom_site_type_symbol
_atom_site_fract_x
_atom_site_fract_y
_atom_site_fract_z
_atom_site_U_iso_or_equiv
_atom_site_adp_type
_atom_site_occupancy
_atom_site_site_symmetry_order
_atom_site_calc_flag
_atom_site_refinement_flags_posn
_atom_site_refinement_flags_adp
_atom_site_refinement_flags_occupancy
_atom_site_disorder_assembly
_atom_site_disorder_group
Mo2 Mo 0.56132(4) 0.43080(3) 0.20283(2) 0.03131(10) Uani 1 1 d . . . . .
Mo1 Mo 0.83668(5) 0.20897(3) 0.44760(2) 0.03490(10) Uani 1 1 d . . . . .
O2 O 0.7969(3) 0.3796(2) 0.47397(17) 0.0369(6) Uani 1 1 d . . . . .
O3 O 0.4955(3) 0.5657(2) 0.16107(18) 0.0394(6) Uani 1 1 d . . . . .
O1 O 0.8988(3) 0.0697(2) 0.36802(18) 0.0399(6) Uani 1 1 d . . . . .
O7 O 0.6544(4) 0.3547(2) 0.11497(19) 0.0475(7) Uani 1 1 d . . . . .
O4 O 0.6192(4) 0.1496(2) 0.4466(2) 0.0531(8) Uani 1 1 d . . . . .
N4 N 0.5897(4) 0.5607(2) 0.3486(2) 0.0304(7) Uani 1 1 d . . . . .
N2 N 0.6844(4) 0.3555(2) 0.3100(2) 0.0314(7) Uani 1 1 d . . . . .
O11 O 0.8656(4) 0.5480(2) 0.2598(2) 0.0481(7) Uani 1 1 d D . . . .
H11O H 0.883(6) 0.6173(19) 0.290(3) 0.058 Uiso 1 1 d D U . . .
O8 O 0.8883(4) -0.2950(2) 0.1412(2) 0.0458(7) Uani 1 1 d . . . . .
O9 O 0.2573(4) 0.8961(2) 0.09831(19) 0.0450(7) Uani 1 1 d . . . . .
N3 N 0.6745(4) 0.5287(3) 0.4303(2) 0.0324(7) Uani 1 1 d . . . . .
O6 O 0.3467(4) 0.3475(2) 0.1780(2) 0.0503(8) Uani 1 1 d . . . . .
N1 N 0.7284(4) 0.2410(2) 0.3013(2) 0.0294(6) Uani 1 1 d . . . . .
O10 O 1.0979(4) 0.3001(2) 0.4180(2) 0.0441(7) Uani 1 1 d D . . . .
H10O H 1.159(5) 0.350(3) 0.466(2) 0.053 Uiso 1 1 d D U . . .
O5 O 0.9749(4) 0.2298(2) 0.5615(2) 0.0521(8) Uani 1 1 d . . . . .
C8 C 0.7176(5) 0.4220(3) 0.4053(3) 0.0313(8) Uani 1 1 d . . . . .
C1 C 0.7523(4) 0.0463(3) 0.1999(2) 0.0287(8) Uani 1 1 d . . . . .
C9 C 0.5497(5) 0.6675(3) 0.3679(3) 0.0333(8) Uani 1 1 d . . . . .
H9 H 0.571902 0.711248 0.433025 0.040 Uiso 1 1 calc R U . . .
C7 C 0.7065(5) 0.1651(3) 0.2167(3) 0.0306(8) Uani 1 1 d . . . . .
H7 H 0.657580 0.188765 0.162726 0.037 Uiso 1 1 calc R U . . .
C2 C 0.8441(5) 0.0023(3) 0.2743(3) 0.0293(8) Uani 1 1 d . . . . .
C6 C 0.7100(5) -0.0282(3) 0.1042(3) 0.0329(8) Uani 1 1 d . . . . .
H6 H 0.652354 0.000698 0.054680 0.039 Uiso 1 1 calc R U . . .
C11 C 0.4462(5) 0.6728(3) 0.1969(3) 0.0306(8) Uani 1 1 d . . . . .
C12 C 0.3712(5) 0.7321(3) 0.1321(3) 0.0342(8) Uani 1 1 d . . . . .
H12 H 0.349813 0.696124 0.065659 0.041 Uiso 1 1 calc R U . . .
C10 C 0.4737(5) 0.7247(3) 0.2975(3) 0.0316(8) Uani 1 1 d . . . . .
C13 C 0.3284(5) 0.8456(3) 0.1673(3) 0.0335(8) Uani 1 1 d . . . . .
C3 C 0.8849(5) -0.1123(3) 0.2508(3) 0.0334(8) Uani 1 1 d . . . . .
H3 H 0.944527 -0.141263 0.299866 0.040 Uiso 1 1 calc R U . . .
C4 C 0.8382(5) -0.1851(3) 0.1547(3) 0.0320(8) Uani 1 1 d . . . . .
C5 C 0.7501(5) -0.1431(3) 0.0799(3) 0.0349(8) Uani 1 1 d . . . . .
H5 H 0.719277 -0.191178 0.015378 0.042 Uiso 1 1 calc R U . . .
C17 C 0.2155(5) 1.0149(3) 0.1295(3) 0.0450(10) Uani 1 1 d . . . . .
H17A H 0.124615 1.014476 0.165675 0.068 Uiso 1 1 calc R U . . .
H17B H 0.166332 1.039682 0.073701 0.068 Uiso 1 1 calc R U . . .
H17C H 0.327767 1.070038 0.169856 0.068 Uiso 1 1 calc R U . . .
C15 C 0.4303(5) 0.8389(3) 0.3295(3) 0.0391(9) Uani 1 1 d . . . . .
H15 H 0.450420 0.875537 0.395815 0.047 Uiso 1 1 calc R U . . .
C14 C 0.3584(5) 0.8993(3) 0.2659(3) 0.0402(9) Uani 1 1 d . . . . .
H14 H 0.330332 0.975388 0.289124 0.048 Uiso 1 1 calc R U . . .
C18 C 1.2045(6) 0.2543(4) 0.3537(3) 0.0578(12) Uani 1 1 d . . . . .
H18A H 1.252045 0.186599 0.368269 0.087 Uiso 1 1 calc R U . . .
H18B H 1.307007 0.315815 0.361214 0.087 Uiso 1 1 calc R U . . .
H18C H 1.126702 0.229178 0.288078 0.087 Uiso 1 1 calc R U . . .
C16 C 0.8367(7) -0.3774(4) 0.0458(3) 0.0644(14) Uani 1 1 d . . . . .
H16A H 0.703193 -0.391968 0.020127 0.097 Uiso 1 1 calc R U . . .
H16B H 0.877546 -0.451783 0.047563 0.097 Uiso 1 1 calc R U . . .
H16C H 0.894564 -0.344043 0.005100 0.097 Uiso 1 1 calc R U . . .
C19 C 1.0379(6) 0.5083(4) 0.2585(4) 0.0672(14) Uani 1 1 d . . . . .
H19A H 1.091327 0.495511 0.319381 0.101 Uiso 1 1 calc R U . . .
H19C H 1.122288 0.568292 0.248615 0.101 Uiso 1 1 calc R U . . .
H19B H 1.016850 0.434289 0.206718 0.101 Uiso 1 1 calc R U . . .

loop_
_atom_site_aniso_label
_atom_site_aniso_U_11
_atom_site_aniso_U_22
_atom_site_aniso_U_33
_atom_site_aniso_U_23
_atom_site_aniso_U_13
_atom_site_aniso_U_12
Mo2 0.04014(19) 0.03248(18) 0.02041(17) 0.00706(13) 0.00576(13) 0.01128(14)
Mo1 0.0471(2) 0.03752(19) 0.02110(18) 0.01103(14) 0.00679(14) 0.01258(15)
O2 0.0511(15) 0.0372(14) 0.0203(14) 0.0080(11) 0.0028(11) 0.0173(12)
O3 0.0574(16) 0.0371(14) 0.0255(15) 0.0099(11) 0.0086(12) 0.0226(12)
O1 0.0571(16) 0.0381(14) 0.0239(15) 0.0104(11) 0.0036(12) 0.0197(12)
O7 0.077(2) 0.0460(16) 0.0307(16) 0.0140(12) 0.0257(14) 0.0297(14)
O4 0.0603(18) 0.0579(19) 0.0460(19) 0.0183(15) 0.0218(15) 0.0088(14)
N4 0.0361(16) 0.0340(16) 0.0204(16) 0.0075(12) 0.0063(12) 0.0089(13)
N2 0.0400(17) 0.0306(15) 0.0223(16) 0.0063(12) 0.0049(13) 0.0134(13)
O11 0.0445(16) 0.0388(16) 0.064(2) 0.0138(15) 0.0225(15) 0.0088(14)
O8 0.0705(19) 0.0319(14) 0.0326(16) 0.0084(11) 0.0080(14) 0.0168(13)
O9 0.0593(17) 0.0487(16) 0.0324(16) 0.0159(12) 0.0112(13) 0.0276(13)
N3 0.0393(17) 0.0361(16) 0.0219(16) 0.0100(13) 0.0046(13) 0.0133(13)
O6 0.0462(16) 0.0565(18) 0.0403(18) 0.0169(14) -0.0020(13) 0.0006(13)
N1 0.0345(16) 0.0290(15) 0.0248(17) 0.0099(12) 0.0049(13) 0.0087(12)
O10 0.0414(16) 0.0471(17) 0.0334(17) -0.0001(12) 0.0071(13) 0.0036(13)
O5 0.0714(19) 0.0545(17) 0.0294(16) 0.0155(13) 0.0027(14) 0.0247(15)
C8 0.0320(19) 0.036(2) 0.026(2) 0.0097(15) 0.0063(15) 0.0083(15)
C1 0.0305(18) 0.0327(19) 0.0233(19) 0.0096(14) 0.0062(14) 0.0070(15)
C9 0.040(2) 0.0339(19) 0.0229(19) 0.0046(15) 0.0057(15) 0.0115(16)
C7 0.0360(19) 0.0338(19) 0.0218(19) 0.0094(14) 0.0057(15) 0.0089(15)
C2 0.0322(18) 0.0280(18) 0.028(2) 0.0072(15) 0.0120(15) 0.0035(14)
C6 0.039(2) 0.037(2) 0.0229(19) 0.0115(15) 0.0043(15) 0.0091(16)
C11 0.0325(18) 0.0315(19) 0.029(2) 0.0106(15) 0.0081(15) 0.0093(15)
C12 0.039(2) 0.037(2) 0.025(2) 0.0082(15) 0.0071(16) 0.0102(16)
C10 0.0353(19) 0.0332(19) 0.027(2) 0.0094(15) 0.0082(15) 0.0090(15)
C13 0.0330(19) 0.040(2) 0.033(2) 0.0151(16) 0.0111(16) 0.0141(16)
C3 0.038(2) 0.035(2) 0.030(2) 0.0139(16) 0.0083(16) 0.0095(16)
C4 0.0359(19) 0.0272(18) 0.033(2) 0.0105(15) 0.0082(16) 0.0058(15)
C5 0.041(2) 0.0319(19) 0.027(2) 0.0043(15) 0.0055(16) 0.0058(16)
C17 0.052(2) 0.042(2) 0.053(3) 0.023(2) 0.022(2) 0.0184(19)
C15 0.047(2) 0.039(2) 0.028(2) 0.0047(16) 0.0071(17) 0.0108(17)
C14 0.050(2) 0.034(2) 0.038(2) 0.0084(17) 0.0137(18) 0.0178(17)
C18 0.057(3) 0.060(3) 0.046(3) -0.002(2) 0.020(2) 0.004(2)
C16 0.109(4) 0.046(3) 0.035(3) 0.008(2) 0.011(3) 0.032(3)
C19 0.052(3) 0.078(3) 0.077(4) 0.027(3) 0.019(3) 0.022(2)

loop_
_atom_type_symbol
_atom_type_description
_atom_type_scat_dispersion_real
_atom_type_scat_dispersion_imag
_atom_type_scat_source
C C 0.0033 0.0016 'International Tables Vol C Tables 4.2.6.8 and 6.1.1.4'
H H 0.0000 0.0000 'International Tables Vol C Tables 4.2.6.8 and 6.1.1.4'
N N 0.0061 0.0033 'International Tables Vol C Tables 4.2.6.8 and 6.1.1.4'
O O 0.0106 0.0060 'International Tables Vol C Tables 4.2.6.8 and 6.1.1.4'
Mo Mo -1.6832 0.6857 'International Tables Vol C Tables 4.2.6.8 and 6.1.1.4'

loop_
_geom_angle_atom_site_label_1
_geom_angle_atom_site_label_2
_geom_angle_atom_site_label_3
_geom_angle
_geom_angle_site_symmetry_1
_geom_angle_site_symmetry_3
_geom_angle_publ_flag
O6 Mo2 O7 104.17(14) . . ?
O6 Mo2 O3 100.53(12) . . ?
O7 Mo2 O3 103.04(12) . . ?
O6 Mo2 N2 93.92(12) . . ?
O7 Mo2 N2 96.54(12) . . ?
O3 Mo2 N2 151.88(11) . . ?
O6 Mo2 N4 102.14(13) . . ?
O7 Mo2 N4 151.75(12) . . ?
O3 Mo2 N4 81.94(10) . . ?
N2 Mo2 N4 71.44(11) . . ?
O6 Mo2 O11 172.15(13) . . ?
O7 Mo2 O11 81.31(12) . . ?
O3 Mo2 O11 83.45(10) . . ?
N2 Mo2 O11 79.75(10) . . ?
N4 Mo2 O11 71.56(11) . . ?
O4 Mo1 O5 105.83(14) . . ?
O4 Mo1 O1 99.22(13) . . ?
O5 Mo1 O1 104.61(12) . . ?
O4 Mo1 O2 96.29(12) . . ?
O5 Mo1 O2 95.00(11) . . ?
O1 Mo1 O2 150.49(11) . . ?
O4 Mo1 N1 92.20(12) . . ?
O5 Mo1 N1 159.10(12) . . ?
O1 Mo1 N1 82.26(10) . . ?
O2 Mo1 N1 72.16(10) . . ?
O4 Mo1 O10 166.96(12) . . ?
O5 Mo1 O10 86.59(12) . . ?
O1 Mo1 O10 81.01(10) . . ?
O2 Mo1 O10 78.35(10) . . ?
N1 Mo1 O10 74.87(10) . . ?
C8 O2 Mo1 122.5(2) . . ?
C11 O3 Mo2 138.9(2) . . ?
C2 O1 Mo1 137.2(2) . . ?
C9 N4 N3 114.6(3) . . ?
C9 N4 Mo2 127.7(2) . . ?
N3 N4 Mo2 117.5(2) . . ?
C8 N2 N1 111.2(3) . . ?
C8 N2 Mo2 118.1(2) . . ?
N1 N2 Mo2 130.5(2) . . ?
C19 O11 Mo2 128.1(3) . . ?
C19 O11 H11O 111(3) . . ?
Mo2 O11 H11O 121(3) . . ?
C4 O8 C16 118.6(3) . . ?
C13 O9 C17 118.0(3) . . ?
C8 N3 N4 111.2(3) . . ?
C7 N1 N2 120.3(3) . . ?
C7 N1 Mo1 126.3(2) . . ?
N2 N1 Mo1 113.4(2) . . ?
C18 O10 Mo1 131.0(2) . . ?
C18 O10 H10O 113(3) . . ?
Mo1 O10 H10O 110(3) . . ?
N3 C8 O2 118.2(3) . . ?
N3 C8 N2 121.7(3) . . ?
O2 C8 N2 120.1(3) . . ?
C6 C1 C2 118.0(3) . . ?
C6 C1 C7 118.0(3) . . ?
C2 C1 C7 124.0(3) . . ?
N4 C9 C10 125.6(3) . . ?
N4 C9 H9 117.2 . . ?
C10 C9 H9 117.2 . . ?
N1 C7 C1 124.7(3) . . ?
N1 C7 H7 117.6 . . ?
C1 C7 H7 117.6 . . ?
O1 C2 C3 118.1(3) . . ?
O1 C2 C1 122.2(3) . . ?
C3 C2 C1 119.7(3) . . ?
C5 C6 C1 122.8(3) . . ?
C5 C6 H6 118.6 . . ?
C1 C6 H6 118.6 . . ?
O3 C11 C12 118.2(3) . . ?
O3 C11 C10 121.1(3) . . ?
C12 C11 C10 120.7(3) . . ?
C11 C12 C13 119.6(3) . . ?
C11 C12 H12 120.2 . . ?
C13 C12 H12 120.2 . . ?
C15 C10 C11 117.8(3) . . ?
C15 C10 C9 119.0(3) . . ?
C11 C10 C9 123.2(3) . . ?
O9 C13 C14 124.4(3) . . ?
O9 C13 C12 115.0(3) . . ?
C14 C13 C12 120.6(3) . . ?
C2 C3 C4 120.9(3) . . ?
C2 C3 H3 119.6 . . ?
C4 C3 H3 119.6 . . ?
O8 C4 C3 115.1(3) . . ?
O8 C4 C5 124.4(3) . . ?
C3 C4 C5 120.5(3) . . ?
C6 C5 C4 118.1(3) . . ?
C6 C5 H5 120.9 . . ?
C4 C5 H5 120.9 . . ?
O9 C17 H17A 109.5 . . ?
O9 C17 H17B 109.5 . . ?
H17A C17 H17B 109.5 . . ?
O9 C17 H17C 109.5 . . ?
H17A C17 H17C 109.5 . . ?
H17B C17 H17C 109.5 . . ?
C14 C15 C10 122.0(4) . . ?
C14 C15 H15 119.0 . . ?
C10 C15 H15 119.0 . . ?
C15 C14 C13 119.4(3) . . ?
C15 C14 H14 120.3 . . ?
C13 C14 H14 120.3 . . ?
O10 C18 H18A 109.5 . . ?
O10 C18 H18B 109.5 . . ?
H18A C18 H18B 109.5 . . ?
O10 C18 H18C 109.5 . . ?
H18A C18 H18C 109.5 . . ?
H18B C18 H18C 109.5 . . ?
O8 C16 H16A 109.5 . . ?
O8 C16 H16B 109.5 . . ?
H16A C16 H16B 109.5 . . ?
O8 C16 H16C 109.5 . . ?
H16A C16 H16C 109.5 . . ?
H16B C16 H16C 109.5 . . ?
O11 C19 H19A 109.5 . . ?
O11 C19 H19C 109.5 . . ?
H19A C19 H19C 109.5 . . ?
O11 C19 H19B 109.5 . . ?
H19A C19 H19B 109.5 . . ?
H19C C19 H19B 109.5 . . ?

loop_
_geom_bond_atom_site_label_1
_geom_bond_atom_site_label_2
_geom_bond_distance
_geom_bond_site_symmetry_2
_geom_bond_publ_flag
Mo2 O6 1.691(3) . ?
Mo2 O7 1.703(3) . ?
Mo2 O3 1.923(2) . ?
Mo2 N2 2.105(3) . ?
Mo2 N4 2.230(3) . ?
Mo2 O11 2.364(3) . ?
Mo1 O4 1.694(3) . ?
Mo1 O5 1.704(3) . ?
Mo1 O1 1.908(3) . ?
Mo1 O2 2.000(2) . ?
Mo1 N1 2.287(3) . ?
Mo1 O10 2.316(3) . ?
O2 C8 1.305(4) . ?
O3 C11 1.349(4) . ?
O1 C2 1.341(4) . ?
N4 C9 1.290(4) . ?
N4 N3 1.402(4) . ?
N2 C8 1.367(4) . ?
N2 N1 1.396(4) . ?
O11 C19 1.416(5) . ?
O11 H11O 0.794(18) . ?
O8 C4 1.357(4) . ?
O8 C16 1.418(5) . ?
O9 C13 1.354(4) . ?
O9 C17 1.435(4) . ?
N3 C8 1.303(4) . ?
N1 C7 1.289(4) . ?
O10 C18 1.413(5) . ?
O10 H10O 0.791(18) . ?
C1 C6 1.393(5) . ?
C1 C2 1.414(4) . ?
C1 C7 1.439(5) . ?
C9 C10 1.435(5) . ?
C9 H9 0.9300 . ?
C7 H7 0.9300 . ?
C2 C3 1.379(5) . ?
C6 C5 1.381(5) . ?
C6 H6 0.9300 . ?
C11 C12 1.388(5) . ?
C11 C10 1.407(5) . ?
C12 C13 1.392(5) . ?
C12 H12 0.9300 . ?
C10 C15 1.394(5) . ?
C13 C14 1.382(5) . ?
C3 C4 1.390(5) . ?
C3 H3 0.9300 . ?
C4 C5 1.394(5) . ?
C5 H5 0.9300 . ?
C17 H17A 0.9600 . ?
C17 H17B 0.9600 . ?
C17 H17C 0.9600 . ?
C15 C14 1.377(5) . ?
C15 H15 0.9300 . ?
C14 H14 0.9300 . ?
C18 H18A 0.9600 . ?
C18 H18B 0.9600 . ?
C18 H18C 0.9600 . ?
C16 H16A 0.9600 . ?
C16 H16B 0.9600 . ?
C16 H16C 0.9600 . ?
C19 H19A 0.9600 . ?
C19 H19C 0.9600 . ?
C19 H19B 0.9600 . ?

loop_
_geom_torsion_atom_site_label_1
_geom_torsion_atom_site_label_2
_geom_torsion_atom_site_label_3
_geom_torsion_atom_site_label_4
_geom_torsion
_geom_torsion_site_symmetry_1
_geom_torsion_site_symmetry_2
_geom_torsion_site_symmetry_3
_geom_torsion_site_symmetry_4
_geom_torsion_publ_flag
C9 N4 N3 C8 -177.5(3) . . . . ?
Mo2 N4 N3 C8 -2.3(4) . . . . ?
C8 N2 N1 C7 -179.9(3) . . . . ?
Mo2 N2 N1 C7 5.3(5) . . . . ?
C8 N2 N1 Mo1 0.1(3) . . . . ?
Mo2 N2 N1 Mo1 -174.65(16) . . . . ?
N4 N3 C8 O2 -179.6(3) . . . . ?
N4 N3 C8 N2 1.4(5) . . . . ?
Mo1 O2 C8 N3 170.8(2) . . . . ?
Mo1 O2 C8 N2 -10.2(5) . . . . ?
N1 N2 C8 N3 -175.2(3) . . . . ?
Mo2 N2 C8 N3 0.3(5) . . . . ?
N1 N2 C8 O2 5.8(5) . . . . ?
Mo2 N2 C8 O2 -178.7(2) . . . . ?
N3 N4 C9 C10 175.8(3) . . . . ?
Mo2 N4 C9 C10 1.2(5) . . . . ?
N2 N1 C7 C1 178.2(3) . . . . ?
Mo1 N1 C7 C1 -1.8(5) . . . . ?
C6 C1 C7 N1 176.1(3) . . . . ?
C2 C1 C7 N1 -6.4(6) . . . . ?
Mo1 O1 C2 C3 -161.0(3) . . . . ?
Mo1 O1 C2 C1 21.0(5) . . . . ?
C6 C1 C2 O1 176.6(3) . . . . ?
C7 C1 C2 O1 -0.9(5) . . . . ?
C6 C1 C2 C3 -1.4(5) . . . . ?
C7 C1 C2 C3 -178.9(3) . . . . ?
C2 C1 C6 C5 1.5(5) . . . . ?
C7 C1 C6 C5 179.2(3) . . . . ?
Mo2 O3 C11 C12 -166.4(3) . . . . ?
Mo2 O3 C11 C10 15.1(5) . . . . ?
O3 C11 C12 C13 -176.5(3) . . . . ?
C10 C11 C12 C13 2.0(5) . . . . ?
O3 C11 C10 C15 176.0(3) . . . . ?
C12 C11 C10 C15 -2.5(5) . . . . ?
O3 C11 C10 C9 -1.8(5) . . . . ?
C12 C11 C10 C9 179.7(3) . . . . ?
N4 C9 C10 C15 177.3(4) . . . . ?
N4 C9 C10 C11 -4.8(6) . . . . ?
C17 O9 C13 C14 2.1(5) . . . . ?
C17 O9 C13 C12 -178.0(3) . . . . ?
C11 C12 C13 O9 179.5(3) . . . . ?
C11 C12 C13 C14 -0.5(6) . . . . ?
O1 C2 C3 C4 -177.7(3) . . . . ?
C1 C2 C3 C4 0.4(5) . . . . ?
C16 O8 C4 C3 176.6(4) . . . . ?
C16 O8 C4 C5 -4.9(6) . . . . ?
C2 C3 C4 O8 179.1(3) . . . . ?
C2 C3 C4 C5 0.5(6) . . . . ?
C1 C6 C5 C4 -0.6(5) . . . . ?
O8 C4 C5 C6 -178.9(3) . . . . ?
C3 C4 C5 C6 -0.4(5) . . . . ?
C11 C10 C15 C14 1.5(6) . . . . ?
C9 C10 C15 C14 179.5(3) . . . . ?
C10 C15 C14 C13 -0.1(6) . . . . ?
O9 C13 C14 C15 179.5(3) . . . . ?
C12 C13 C14 C15 -0.4(6) . . . . ?
